data_7044960
loop_
_publ_author_name
'Blackaby, William J. M.'
'Sabater, Sara'
'Poulten, Rebecca C.'
'Page, Michael J.'
'Folli, Andrea'
'Krewald, Vera'
'Mahon, Mary F.'
'Murphy, Damien M.'
'Richards, Emma'
'Whittlesey, Michael K.'

_publ_section_title
;
 Mono- and dinuclear Ni(i) products formed upon bromide abstraction from
 the Ni(i) ring-expanded NHC complex [Ni(6-Mes)(PPh<sub>3</sub>)Br].
;
_journal_issue 3
_journal_name_full 'Dalton transactions (Cambridge, England : 2003)'
_journal_page_first 769
_journal_page_last 782
_journal_paper_doi 10.1039/c7dt04187j
_journal_volume 47
_journal_year 2018
_chemical_formula_moiety 'C52 H53 N3 Ni P, C4 H10 O'
_chemical_formula_sum 'C56 H63 N3 Ni O P'
_chemical_formula_weight 883.77
_space_group_crystal_system monoclinic
_space_group_IT_number 14
_space_group_name_Hall '-P 2yn'
_space_group_name_H-M_alt 'P 1 21/n 1'
_symmetry_space_group_name_Hall '-P 2yn'
_symmetry_space_group_name_H-M 'P 1 21/n 1'
_atom_sites_solution_hydrogens geom
_atom_sites_solution_primary iterative
_audit_creation_date 2016-09-06
_audit_creation_method
;
Olex2 1.2
(compiled 2016.08.25 svn.r3337 for OlexSys, GUI svn.r5221)
;
_audit_update_record
;
2017-10-07 deposited with the CCDC.
2017-12-04 downloaded from the CCDC.
;
_cell_angle_alpha 90
_cell_angle_beta 91.1551(7)
_cell_angle_gamma 90
_cell_formula_units_Z 4
_cell_length_a 18.99247(14)
_cell_length_b 11.96944(9)
_cell_length_c 20.99341(16)
_cell_measurement_reflns_used 22432
_cell_measurement_temperature 150.01(10)
_cell_measurement_theta_max 73.3320
_cell_measurement_theta_min 3.1030
_cell_volume 4771.45(6)
_computing_cell_refinement 'CrysAlisPro 1.171.38.43 (Rigaku OD, 2015)'
_computing_data_collection 'CrysAlisPro 1.171.38.43 (Rigaku OD, 2015)'
_computing_data_reduction 'CrysAlisPro 1.171.38.43 (Rigaku OD, 2015)'
_computing_molecular_graphics 'Olex2 (Dolomanov et al., 2009)'
_computing_publication_material 'Olex2 (Dolomanov et al., 2009)'
_computing_structure_refinement 'ShelXL (Sheldrick, 2015)'
_computing_structure_solution 'ShelXS (Sheldrick, 2008)'
_diffrn_ambient_environment N~2~
_diffrn_ambient_temperature 150.01(10)
_diffrn_detector 'CCD plate'
_diffrn_detector_area_resol_mean 8.1150
_diffrn_detector_type EosS2
_diffrn_measured_fraction_theta_full 0.999
_diffrn_measured_fraction_theta_max 0.998
_diffrn_measurement_device 'four-circle diffractometer'
_diffrn_measurement_device_type 'SuperNova, Dual, Cu at zero, EosS2'
_diffrn_measurement_method '\w scans'
_diffrn_radiation_monochromator mirror
_diffrn_radiation_probe x-ray
_diffrn_radiation_type CuK\a
_diffrn_radiation_wavelength 1.54184
_diffrn_reflns_av_R_equivalents 0.0510
_diffrn_reflns_av_unetI/netI 0.0248
_diffrn_reflns_Laue_measured_fraction_full 0.999
_diffrn_reflns_Laue_measured_fraction_max 0.998
_diffrn_reflns_limit_h_max 22
_diffrn_reflns_limit_h_min -23
_diffrn_reflns_limit_k_max 14
_diffrn_reflns_limit_k_min -14
_diffrn_reflns_limit_l_max 26
_diffrn_reflns_limit_l_min -24
_diffrn_reflns_number 67012
_diffrn_reflns_point_group_measured_fraction_full 0.999
_diffrn_reflns_point_group_measured_fraction_max 0.998
_diffrn_reflns_theta_full 67.684
_diffrn_reflns_theta_max 73.445
_diffrn_reflns_theta_min 3.107
_diffrn_source 'micro-focus sealed X-ray tube'
_diffrn_source_type 'SuperNova (Cu) X-ray Source'
_exptl_absorpt_coefficient_mu 1.219
_exptl_absorpt_correction_T_max 1.00000
_exptl_absorpt_correction_T_min 0.77599
_exptl_absorpt_correction_type multi-scan
_exptl_absorpt_process_details
;
CrysAlisPro 1.171.38.43 (Rigaku Oxford Diffraction, 2015)
Empirical absorption correction using spherical harmonics,
 implemented in SCALE3 ABSPACK scaling algorithm.
;
_exptl_crystal_colour 'dark orange'
_exptl_crystal_density_diffrn 1.230
_exptl_crystal_description plate
_exptl_crystal_F_000 1884
_exptl_crystal_size_max 0.236
_exptl_crystal_size_mid 0.157
_exptl_crystal_size_min 0.048
_refine_diff_density_max 0.389
_refine_diff_density_min -0.292
_refine_diff_density_rms 0.042
_refine_ls_extinction_method none
_refine_ls_goodness_of_fit_ref 1.027
_refine_ls_hydrogen_treatment constr
_refine_ls_matrix_type full
_refine_ls_number_parameters 567
_refine_ls_number_reflns 9580
_refine_ls_number_restraints 0
_refine_ls_restrained_S_all 1.027
_refine_ls_R_factor_all 0.0400
_refine_ls_R_factor_gt 0.0343
_refine_ls_shift/su_max 0.001
_refine_ls_shift/su_mean 0.000
_refine_ls_structure_factor_coef Fsqd
_refine_ls_weighting_details 'w=1/[\s^2^(Fo^2^)+(0.0382P)^2^+2.3644P] where P=(Fo^2^+2Fc^2^)/3'
_refine_ls_weighting_scheme calc
_refine_ls_wR_factor_gt 0.0828
_refine_ls_wR_factor_ref 0.0860
_reflns_Friedel_coverage 0.000
_reflns_number_gt 8540
_reflns_number_total 9580
_reflns_threshold_expression 'I > 2\s(I)'
_cod_data_source_file c7dt04187j2.cif
_cod_data_source_block s16mkw56
_cod_depositor_comments 'Adding full bibliography for 7044955--7044965.cif.'
_cod_database_code 7044960
_shelxl_version_number 2014-3
_chemical_oxdiff_usercomment 'orange plate'
_shelx_space_group_comment
;
The symmetry employed for this shelxl refinement is uniquely defined
by the following loop, which should always be used as a source of
symmetry information in preference to the above space-group names.
They are only intended as comments.
;
_olex2_refinement_description
;
1. Fixed Uiso
 At 1.2 times of:
  All C(H) groups, All C(H,H) groups
 At 1.5 times of:
  All C(H,H,H) groups
2.a Secondary CH2 refined with riding coordinates:
 C2(H2A,H2B), C3(H3A,H3B), C4(H4A,H4B), C53(H53A,H53B), C55(H55A,H55B)
2.b Aromatic/amide H refined with riding coordinates:
 C7(H7), C9(H9), C16(H16), C18(H18), C24(H24), C25(H25), C26(H26), C27(H27),
 C28(H28), C30(H30), C31(H31), C32(H32), C33(H33), C34(H34), C36(H36), C37(H37),
  C38(H38), C39(H39), C40(H40), C42(H42), C43(H43), C44(H44), C45(H45),
 C46(H46), C48(H48), C49(H49), C50(H50), C51(H51), C52(H52)
2.c Idealised Me refined as rotating group:
 C11(H11A,H11B,H11C), C12(H12A,H12B,H12C), C13(H13A,H13B,H13C), C20(H20A,H20B,
 H20C), C21(H21A,H21B,H21C), C22(H22A,H22B,H22C), C54(H54A,H54B,H54C), C56(H56A,
 H56B,H56C)
;
_olex2_submission_special_instructions 'No special instructions were received'
_oxdiff_exptl_absorpt_empirical_details
;
Empirical correction (ABSPACK) includes:
- Absorption correction using spherical harmonics
- Frame scaling
;
_oxdiff_exptl_absorpt_empirical_full_max 1.380
_oxdiff_exptl_absorpt_empirical_full_min 0.722

loop_
_space_group_symop_operation_xyz
'x, y, z'
'-x+1/2, y+1/2, -z+1/2'
'-x, -y, -z'
'x-1/2, -y-1/2, z-1/2'

loop_
_atom_site_label
_atom_site_type_symbol
_atom_site_fract_x
_atom_site_fract_y
_atom_site_fract_z
_atom_site_U_iso_or_equiv
_atom_site_adp_type
_atom_site_occupancy
_atom_site_site_symmetry_order
_atom_site_calc_flag
_atom_site_refinement_flags_posn
Ni1 Ni 0.22027(2) 0.83156(2) 0.40812(2) 0.01595(7) Uani 1 1 d .
P1 P 0.19712(2) 0.84972(3) 0.51150(2) 0.01685(8) Uani 1 1 d .
N1 N 0.34176(6) 0.97304(10) 0.38561(6) 0.0191(2) Uani 1 1 d .
N2 N 0.23823(6) 1.05366(10) 0.35166(6) 0.0193(2) Uani 1 1 d .
N3 N 0.18808(6) 0.68565(10) 0.38056(6) 0.0190(2) Uani 1 1 d .
C1 C 0.27075(7) 0.96453(11) 0.37912(6) 0.0166(3) Uani 1 1 d .
C2 C 0.38472(8) 1.06898(13) 0.36545(8) 0.0264(3) Uani 1 1 d .
H2A H 0.4018 1.0560 0.3228 0.032 Uiso 1 1 calc R
H2B H 0.4252 1.0772 0.3940 0.032 Uiso 1 1 calc R
C3 C 0.34131(9) 1.17407(13) 0.36617(9) 0.0299(4) Uani 1 1 d .
H3A H 0.3676 1.2355 0.3481 0.036 Uiso 1 1 calc R
H3B H 0.3297 1.1933 0.4096 0.036 Uiso 1 1 calc R
C4 C 0.27473(8) 1.15363(13) 0.32726(8) 0.0269(3) Uani 1 1 d .
H4A H 0.2440 1.2181 0.3299 0.032 Uiso 1 1 calc R
H4B H 0.2863 1.1425 0.2829 0.032 Uiso 1 1 calc R
C5 C 0.16454(8) 1.05068(12) 0.33360(7) 0.0196(3) Uani 1 1 d .
C6 C 0.11682(8) 1.11825(13) 0.36585(7) 0.0230(3) Uani 1 1 d .
C7 C 0.04695(8) 1.12116(14) 0.34420(8) 0.0276(3) Uani 1 1 d .
H7 H 0.0147 1.1644 0.3661 0.033 Uiso 1 1 calc R
C8 C 0.02406(9) 1.06171(14) 0.29108(8) 0.0290(3) Uani 1 1 d .
C9 C 0.07324(9) 0.99820(13) 0.25892(8) 0.0267(3) Uani 1 1 d .
H9 H 0.0587 0.9587 0.2228 0.032 Uiso 1 1 calc R
C10 C 0.14339(8) 0.99164(12) 0.27886(7) 0.0222(3) Uani 1 1 d .
C11 C 0.13943(9) 1.19041(14) 0.42118(8) 0.0308(4) Uani 1 1 d .
H11A H 0.1857 1.1686 0.4357 0.046 Uiso 1 1 calc GR
H11B H 0.1069 1.1816 0.4552 0.046 Uiso 1 1 calc GR
H11C H 0.1402 1.2672 0.4080 0.046 Uiso 1 1 calc GR
C12 C -0.05183(9) 1.06672(18) 0.26831(10) 0.0419(5) Uani 1 1 d .
H12A H -0.0538 1.0882 0.2242 0.063 Uiso 1 1 calc GR
H12B H -0.0768 1.1206 0.2931 0.063 Uiso 1 1 calc GR
H12C H -0.0732 0.9946 0.2731 0.063 Uiso 1 1 calc GR
C13 C 0.19426(9) 0.92096(14) 0.24267(8) 0.0289(3) Uani 1 1 d .
H13A H 0.2384 0.9595 0.2397 0.043 Uiso 1 1 calc GR
H13B H 0.1755 0.9069 0.2006 0.043 Uiso 1 1 calc GR
H13C H 0.2014 0.8513 0.2645 0.043 Uiso 1 1 calc GR
C14 C 0.38452(7) 0.87741(12) 0.40178(7) 0.0197(3) Uani 1 1 d .
C15 C 0.39799(8) 0.79758(12) 0.35459(7) 0.0217(3) Uani 1 1 d .
C16 C 0.44620(8) 0.71316(13) 0.36859(8) 0.0256(3) Uani 1 1 d .
H16 H 0.4551 0.6594 0.3378 0.031 Uiso 1 1 calc R
C17 C 0.48139(8) 0.70671(14) 0.42705(9) 0.0291(3) Uani 1 1 d .
C18 C 0.46765(8) 0.78730(15) 0.47227(8) 0.0285(3) Uani 1 1 d .
H18 H 0.4909 0.7836 0.5116 0.034 Uiso 1 1 calc R
C19 C 0.41995(8) 0.87397(13) 0.46075(7) 0.0235(3) Uani 1 1 d .
C20 C 0.36147(9) 0.80010(14) 0.29029(8) 0.0270(3) Uani 1 1 d .
H20A H 0.3144 0.7722 0.2940 0.041 Uiso 1 1 calc GR
H20B H 0.3868 0.7542 0.2611 0.041 Uiso 1 1 calc GR
H20C H 0.3599 0.8755 0.2748 0.041 Uiso 1 1 calc GR
C21 C 0.53396(10) 0.61417(17) 0.43947(11) 0.0442(5) Uani 1 1 d .
H21A H 0.5756 0.6278 0.4155 0.066 Uiso 1 1 calc GR
H21B H 0.5137 0.5440 0.4268 0.066 Uiso 1 1 calc GR
H21C H 0.5460 0.6119 0.4841 0.066 Uiso 1 1 calc GR
C22 C 0.40757(8) 0.96032(15) 0.51136(8) 0.0290(3) Uani 1 1 d .
H22A H 0.4082 0.9251 0.5524 0.043 Uiso 1 1 calc GR
H22B H 0.3626 0.9952 0.5038 0.043 Uiso 1 1 calc GR
H22C H 0.4440 1.0158 0.5101 0.043 Uiso 1 1 calc GR
C23 C 0.12637(8) 0.66055(12) 0.34760(6) 0.0187(3) Uani 1 1 d .
C24 C 0.07967(8) 0.74721(13) 0.32957(7) 0.0232(3) Uani 1 1 d .
H24 H 0.0909 0.8205 0.3404 0.028 Uiso 1 1 calc R
C25 C 0.01757(9) 0.72574(14) 0.29624(7) 0.0275(3) Uani 1 1 d .
H25 H -0.0118 0.7849 0.2847 0.033 Uiso 1 1 calc R
C26 C -0.00183(8) 0.61747(15) 0.27963(8) 0.0293(3) Uani 1 1 d .
H26 H -0.0442 0.6031 0.2582 0.035 Uiso 1 1 calc R
C27 C 0.04405(8) 0.53144(14) 0.29602(7) 0.0258(3) Uani 1 1 d .
H27 H 0.0323 0.4585 0.2849 0.031 Uiso 1 1 calc R
C28 C 0.10691(8) 0.55151(12) 0.32849(7) 0.0211(3) Uani 1 1 d .
H28 H 0.1369 0.4921 0.3379 0.025 Uiso 1 1 calc R
C29 C 0.22178(8) 0.59438(12) 0.41158(7) 0.0195(3) Uani 1 1 d .
C30 C 0.18660(8) 0.52846(13) 0.45620(7) 0.0231(3) Uani 1 1 d .
H30 H 0.1395 0.5428 0.4644 0.028 Uiso 1 1 calc R
C31 C 0.22078(9) 0.44285(13) 0.48805(8) 0.0286(3) Uani 1 1 d .
H31 H 0.1964 0.3997 0.5171 0.034 Uiso 1 1 calc R
C32 C 0.29125(10) 0.42030(14) 0.47716(8) 0.0322(4) Uani 1 1 d .
H32 H 0.3142 0.3628 0.4989 0.039 Uiso 1 1 calc R
C33 C 0.32665(9) 0.48463(15) 0.43359(8) 0.0315(4) Uani 1 1 d .
H33 H 0.3739 0.4706 0.4262 0.038 Uiso 1 1 calc R
C34 C 0.29225(8) 0.57032(13) 0.40062(8) 0.0249(3) Uani 1 1 d .
H34 H 0.3166 0.6120 0.3709 0.030 Uiso 1 1 calc R
C35 C 0.16964(8) 0.98385(12) 0.54578(7) 0.0208(3) Uani 1 1 d .
C36 C 0.10101(9) 1.00373(14) 0.56465(8) 0.0271(3) Uani 1 1 d .
H36 H 0.0671 0.9483 0.5595 0.032 Uiso 1 1 calc R
C37 C 0.08269(10) 1.10616(15) 0.59128(8) 0.0336(4) Uani 1 1 d .
H37 H 0.0365 1.1186 0.6034 0.040 Uiso 1 1 calc R
C38 C 0.13233(10) 1.18906(14) 0.59976(8) 0.0328(4) Uani 1 1 d .
H38 H 0.1201 1.2566 0.6184 0.039 Uiso 1 1 calc R
C39 C 0.20083(10) 1.17089(13) 0.58020(8) 0.0299(3) Uani 1 1 d .
H39 H 0.2345 1.2267 0.5853 0.036 Uiso 1 1 calc R
C40 C 0.21897(9) 1.06946(13) 0.55303(8) 0.0262(3) Uani 1 1 d .
H40 H 0.2647 1.0584 0.5394 0.031 Uiso 1 1 calc R
C41 C 0.26781(7) 0.80630(12) 0.56750(7) 0.0192(3) Uani 1 1 d .
C42 C 0.27919(8) 0.85323(13) 0.62778(7) 0.0233(3) Uani 1 1 d .
H42 H 0.2499 0.9100 0.6417 0.028 Uiso 1 1 calc R
C43 C 0.33395(9) 0.81568(14) 0.66701(8) 0.0296(3) Uani 1 1 d .
H43 H 0.3417 0.8484 0.7067 0.035 Uiso 1 1 calc R
C44 C 0.37709(9) 0.72951(15) 0.64718(8) 0.0314(4) Uani 1 1 d .
H44 H 0.4140 0.7048 0.6733 0.038 Uiso 1 1 calc R
C45 C 0.36491(9) 0.68052(14) 0.58825(8) 0.0293(3) Uani 1 1 d .
H45 H 0.3930 0.6214 0.5753 0.035 Uiso 1 1 calc R
C46 C 0.31111(8) 0.71901(13) 0.54852(7) 0.0235(3) Uani 1 1 d .
H46 H 0.3038 0.6862 0.5088 0.028 Uiso 1 1 calc R
C47 C 0.12559(7) 0.75616(12) 0.53493(7) 0.0193(3) Uani 1 1 d .
C48 C 0.06748(8) 0.74603(13) 0.49388(7) 0.0228(3) Uani 1 1 d .
H48 H 0.0647 0.7893 0.4571 0.027 Uiso 1 1 calc R
C49 C 0.01360(8) 0.67193(14) 0.50728(8) 0.0269(3) Uani 1 1 d .
H49 H -0.0251 0.6662 0.4796 0.032 Uiso 1 1 calc R
C50 C 0.01719(9) 0.60655(14) 0.56160(8) 0.0293(3) Uani 1 1 d .
H50 H -0.0188 0.5564 0.5703 0.035 Uiso 1 1 calc R
C51 C 0.07443(9) 0.61616(14) 0.60288(8) 0.0299(4) Uani 1 1 d .
H51 H 0.0769 0.5725 0.6395 0.036 Uiso 1 1 calc R
C52 C 0.12833(8) 0.69085(13) 0.58986(7) 0.0251(3) Uani 1 1 d .
H52 H 0.1665 0.6973 0.6180 0.030 Uiso 1 1 calc R
O1 O 0.31979(7) 1.04350(11) 0.75982(6) 0.0392(3) Uani 1 1 d .
C53 C 0.32789(12) 1.13734(18) 0.72028(11) 0.0505(5) Uani 1 1 d .
H53A H 0.3256 1.2050 0.7456 0.061 Uiso 1 1 calc R
H53B H 0.2901 1.1395 0.6886 0.061 Uiso 1 1 calc R
C54 C 0.39704(17) 1.1315(2) 0.68808(15) 0.0778(9) Uani 1 1 d .
H54A H 0.4001 1.1910 0.6576 0.117 Uiso 1 1 calc GR
H54B H 0.4011 1.0610 0.6667 0.117 Uiso 1 1 calc GR
H54C H 0.4344 1.1389 0.7192 0.117 Uiso 1 1 calc GR
C55 C 0.25232(11) 1.03747(18) 0.78588(10) 0.0461(5) Uani 1 1 d .
H55A H 0.2172 1.0299 0.7520 0.055 Uiso 1 1 calc R
H55B H 0.2426 1.1055 0.8092 0.055 Uiso 1 1 calc R
C56 C 0.24854(16) 0.9395(2) 0.82961(13) 0.0679(7) Uani 1 1 d .
H56A H 0.2552 0.8720 0.8058 0.102 Uiso 1 1 calc GR
H56B H 0.2033 0.9379 0.8491 0.102 Uiso 1 1 calc GR
H56C H 0.2847 0.9457 0.8620 0.102 Uiso 1 1 calc GR

loop_
_atom_site_aniso_label
_atom_site_aniso_U_11
_atom_site_aniso_U_22
_atom_site_aniso_U_33
_atom_site_aniso_U_23
_atom_site_aniso_U_13
_atom_site_aniso_U_12
Ni1 0.01756(12) 0.01351(12) 0.01679(12) 0.00071(9) 0.00086(9) -0.00133(9)
P1 0.01728(16) 0.01642(17) 0.01690(16) 0.00079(13) 0.00161(13) -0.00058(13)
N1 0.0172(6) 0.0154(6) 0.0247(6) 0.0008(5) 0.0020(5) -0.0013(5)
N2 0.0204(6) 0.0154(6) 0.0222(6) 0.0027(5) 0.0011(5) -0.0015(5)
N3 0.0216(6) 0.0153(6) 0.0200(6) 0.0009(5) -0.0008(5) -0.0012(5)
C1 0.0193(7) 0.0160(6) 0.0144(6) -0.0020(5) 0.0014(5) 0.0004(5)
C2 0.0225(7) 0.0213(8) 0.0353(9) 0.0043(6) 0.0023(6) -0.0060(6)
C3 0.0294(8) 0.0173(7) 0.0429(10) 0.0039(7) -0.0008(7) -0.0060(6)
C4 0.0273(8) 0.0193(7) 0.0340(8) 0.0083(6) 0.0009(7) -0.0031(6)
C5 0.0212(7) 0.0162(7) 0.0215(7) 0.0059(5) 0.0005(5) 0.0004(5)
C6 0.0262(8) 0.0204(7) 0.0225(7) 0.0056(6) 0.0036(6) 0.0026(6)
C7 0.0242(8) 0.0283(8) 0.0305(8) 0.0079(7) 0.0056(6) 0.0054(6)
C8 0.0247(8) 0.0276(8) 0.0346(9) 0.0133(7) -0.0034(6) -0.0018(6)
C9 0.0329(8) 0.0209(7) 0.0258(8) 0.0056(6) -0.0078(6) -0.0035(6)
C10 0.0285(8) 0.0168(7) 0.0212(7) 0.0044(6) -0.0013(6) 0.0008(6)
C11 0.0352(9) 0.0297(9) 0.0276(8) -0.0026(7) 0.0008(7) 0.0090(7)
C12 0.0267(9) 0.0507(12) 0.0478(11) 0.0143(9) -0.0074(8) -0.0006(8)
C13 0.0372(9) 0.0272(8) 0.0220(7) -0.0028(6) -0.0025(6) 0.0046(7)
C14 0.0148(6) 0.0178(7) 0.0266(7) 0.0030(6) 0.0025(5) -0.0017(5)
C15 0.0188(7) 0.0197(7) 0.0268(7) 0.0017(6) 0.0030(6) -0.0014(6)
C16 0.0214(7) 0.0215(7) 0.0340(8) -0.0005(6) 0.0046(6) 0.0016(6)
C17 0.0188(7) 0.0275(8) 0.0410(9) 0.0081(7) 0.0014(6) 0.0022(6)
C18 0.0199(7) 0.0361(9) 0.0293(8) 0.0081(7) -0.0025(6) -0.0021(6)
C19 0.0173(7) 0.0275(8) 0.0257(7) 0.0019(6) 0.0026(6) -0.0048(6)
C20 0.0286(8) 0.0261(8) 0.0264(8) -0.0031(6) 0.0009(6) 0.0034(6)
C21 0.0320(9) 0.0420(11) 0.0582(13) 0.0107(9) -0.0040(9) 0.0127(8)
C22 0.0225(7) 0.0377(9) 0.0267(8) -0.0041(7) 0.0008(6) -0.0049(7)
C23 0.0211(7) 0.0198(7) 0.0154(6) 0.0013(5) 0.0028(5) -0.0020(6)
C24 0.0282(8) 0.0204(7) 0.0210(7) 0.0017(6) 0.0016(6) 0.0006(6)
C25 0.0262(8) 0.0321(9) 0.0241(8) 0.0031(6) -0.0019(6) 0.0062(7)
C26 0.0211(7) 0.0403(9) 0.0263(8) -0.0021(7) -0.0043(6) -0.0024(7)
C27 0.0262(8) 0.0265(8) 0.0247(7) -0.0029(6) 0.0013(6) -0.0077(6)
C28 0.0225(7) 0.0202(7) 0.0205(7) -0.0003(6) 0.0008(6) -0.0013(6)
C29 0.0234(7) 0.0157(7) 0.0194(7) -0.0031(5) -0.0033(5) -0.0006(5)
C30 0.0239(7) 0.0208(7) 0.0245(7) -0.0005(6) -0.0007(6) -0.0007(6)
C31 0.0371(9) 0.0218(8) 0.0266(8) 0.0039(6) -0.0040(7) -0.0023(7)
C32 0.0393(9) 0.0241(8) 0.0328(9) 0.0003(7) -0.0107(7) 0.0093(7)
C33 0.0254(8) 0.0321(9) 0.0368(9) -0.0047(7) -0.0042(7) 0.0076(7)
C34 0.0240(7) 0.0236(8) 0.0272(8) -0.0025(6) 0.0013(6) -0.0006(6)
C35 0.0255(7) 0.0182(7) 0.0188(7) 0.0020(5) 0.0008(6) 0.0033(6)
C36 0.0261(8) 0.0256(8) 0.0298(8) -0.0003(6) 0.0061(6) 0.0016(6)
C37 0.0351(9) 0.0321(9) 0.0339(9) -0.0007(7) 0.0100(7) 0.0098(7)
C38 0.0486(10) 0.0231(8) 0.0268(8) -0.0024(6) 0.0011(7) 0.0111(7)
C39 0.0400(9) 0.0204(8) 0.0291(8) 0.0012(6) -0.0058(7) -0.0006(7)
C40 0.0259(8) 0.0229(8) 0.0298(8) 0.0021(6) -0.0002(6) 0.0023(6)
C41 0.0181(7) 0.0194(7) 0.0202(7) 0.0021(5) 0.0014(5) -0.0034(5)
C42 0.0257(7) 0.0217(7) 0.0224(7) -0.0015(6) 0.0005(6) -0.0003(6)
C43 0.0338(9) 0.0325(9) 0.0223(8) -0.0008(6) -0.0048(6) -0.0032(7)
C44 0.0270(8) 0.0357(9) 0.0313(8) 0.0054(7) -0.0092(7) 0.0019(7)
C45 0.0275(8) 0.0269(8) 0.0334(9) 0.0003(7) -0.0007(7) 0.0061(7)
C46 0.0244(7) 0.0227(7) 0.0234(7) -0.0021(6) 0.0000(6) -0.0004(6)
C47 0.0191(7) 0.0183(7) 0.0206(7) -0.0013(5) 0.0039(5) 0.0000(5)
C48 0.0223(7) 0.0251(8) 0.0212(7) -0.0006(6) 0.0020(6) 0.0016(6)
C49 0.0195(7) 0.0302(8) 0.0310(8) -0.0059(7) 0.0001(6) -0.0021(6)
C50 0.0244(8) 0.0253(8) 0.0386(9) -0.0013(7) 0.0084(7) -0.0068(6)
C51 0.0319(9) 0.0284(8) 0.0295(8) 0.0078(7) 0.0050(7) -0.0033(7)
C52 0.0245(7) 0.0274(8) 0.0235(7) 0.0046(6) -0.0005(6) -0.0039(6)
O1 0.0478(8) 0.0297(6) 0.0400(7) 0.0041(5) 0.0011(6) 0.0031(6)
C53 0.0599(13) 0.0410(11) 0.0498(12) 0.0150(10) -0.0175(10) -0.0080(10)
C54 0.091(2) 0.0636(17) 0.0793(19) 0.0202(15) 0.0212(16) -0.0210(16)
C55 0.0431(11) 0.0459(11) 0.0491(12) -0.0081(9) -0.0006(9) 0.0006(9)
C56 0.0830(19) 0.0631(16) 0.0585(15) 0.0037(12) 0.0255(14) -0.0102(14)

loop_
_atom_type_symbol
_atom_type_description
_atom_type_scat_dispersion_real
_atom_type_scat_dispersion_imag
_atom_type_scat_source
C C 0.0181 0.0091 'International Tables Vol C Tables 4.2.6.8 and 6.1.1.4'
H H 0.0000 0.0000 'International Tables Vol C Tables 4.2.6.8 and 6.1.1.4'
N N 0.0311 0.0180 'International Tables Vol C Tables 4.2.6.8 and 6.1.1.4'
Ni Ni -3.0029 0.5091 'International Tables Vol C Tables 4.2.6.8 and 6.1.1.4'
O O 0.0492 0.0322 'International Tables Vol C Tables 4.2.6.8 and 6.1.1.4'
P P 0.2955 0.4335 'International Tables Vol C Tables 4.2.6.8 and 6.1.1.4'

loop_
_geom_angle_atom_site_label_1
_geom_angle_atom_site_label_2
_geom_angle_atom_site_label_3
_geom_angle
N3 Ni1 P1 108.13(4)
N3 Ni1 C1 142.47(5)
C1 Ni1 P1 109.25(4)
C35 P1 Ni1 121.88(5)
C35 P1 C41 101.87(7)
C41 P1 Ni1 115.94(5)
C47 P1 Ni1 111.24(5)
C47 P1 C35 102.15(7)
C47 P1 C41 101.00(7)
C1 N1 C2 125.73(12)
C1 N1 C14 121.24(12)
C14 N1 C2 111.95(11)
C1 N2 C4 124.83(12)
C1 N2 C5 121.56(12)
C5 N2 C4 112.81(11)
C23 N3 Ni1 127.27(10)
C23 N3 C29 115.65(12)
C29 N3 Ni1 114.90(9)
N1 C1 Ni1 121.39(10)
N2 C1 Ni1 123.32(10)
N2 C1 N1 115.28(12)
N1 C2 H2A 109.7
N1 C2 H2B 109.7
N1 C2 C3 109.97(12)
H2A C2 H2B 108.2
C3 C2 H2A 109.7
C3 C2 H2B 109.7
C2 C3 H3A 110.1
C2 C3 H3B 110.1
C2 C3 C4 108.17(13)
H3A C3 H3B 108.4
C4 C3 H3A 110.1
C4 C3 H3B 110.1
N2 C4 C3 109.66(13)
N2 C4 H4A 109.7
N2 C4 H4B 109.7
C3 C4 H4A 109.7
C3 C4 H4B 109.7
H4A C4 H4B 108.2
C6 C5 N2 119.52(13)
C6 C5 C10 120.70(14)
C10 C5 N2 119.24(13)
C5 C6 C11 121.88(14)
C7 C6 C5 118.56(15)
C7 C6 C11 119.51(14)
C6 C7 H7 119.0
C8 C7 C6 122.05(15)
C8 C7 H7 119.0
C7 C8 C9 117.97(15)
C7 C8 C12 121.09(17)
C9 C8 C12 120.94(17)
C8 C9 H9 118.9
C8 C9 C10 122.26(15)
C10 C9 H9 118.9
C5 C10 C13 121.49(14)
C9 C10 C5 118.39(14)
C9 C10 C13 120.12(14)
C6 C11 H11A 109.5
C6 C11 H11B 109.5
C6 C11 H11C 109.5
H11A C11 H11B 109.5
H11A C11 H11C 109.5
H11B C11 H11C 109.5
C8 C12 H12A 109.5
C8 C12 H12B 109.5
C8 C12 H12C 109.5
H12A C12 H12B 109.5
H12A C12 H12C 109.5
H12B C12 H12C 109.5
C10 C13 H13A 109.5
C10 C13 H13B 109.5
C10 C13 H13C 109.5
H13A C13 H13B 109.5
H13A C13 H13C 109.5
H13B C13 H13C 109.5
C15 C14 N1 118.99(13)
C19 C14 N1 119.43(13)
C19 C14 C15 120.92(14)
C14 C15 C20 122.14(13)
C16 C15 C14 118.29(14)
C16 C15 C20 119.57(14)
C15 C16 H16 119.0
C17 C16 C15 122.04(15)
C17 C16 H16 119.0
C16 C17 C21 119.89(17)
C18 C17 C16 118.32(15)
C18 C17 C21 121.78(16)
C17 C18 H18 119.0
C17 C18 C19 122.06(15)
C19 C18 H18 119.0
C14 C19 C22 121.75(14)
C18 C19 C14 118.35(15)
C18 C19 C22 119.91(14)
C15 C20 H20A 109.5
C15 C20 H20B 109.5
C15 C20 H20C 109.5
H20A C20 H20B 109.5
H20A C20 H20C 109.5
H20B C20 H20C 109.5
C17 C21 H21A 109.5
C17 C21 H21B 109.5
C17 C21 H21C 109.5
H21A C21 H21B 109.5
H21A C21 H21C 109.5
H21B C21 H21C 109.5
C19 C22 H22A 109.5
C19 C22 H22B 109.5
C19 C22 H22C 109.5
H22A C22 H22B 109.5
H22A C22 H22C 109.5
H22B C22 H22C 109.5
N3 C23 C24 119.77(13)
N3 C23 C28 123.88(13)
C24 C23 C28 116.33(13)
C23 C24 H24 119.2
C25 C24 C23 121.59(14)
C25 C24 H24 119.2
C24 C25 H25 119.4
C24 C25 C26 121.27(15)
C26 C25 H25 119.4
C25 C26 H26 121.1
C27 C26 C25 117.89(14)
C27 C26 H26 121.1
C26 C27 H27 119.2
C28 C27 C26 121.63(15)
C28 C27 H27 119.2
C23 C28 H28 119.4
C27 C28 C23 121.23(14)
C27 C28 H28 119.4
C30 C29 N3 121.53(13)
C34 C29 N3 120.65(13)
C34 C29 C30 117.76(14)
C29 C30 H30 119.5
C31 C30 C29 121.03(15)
C31 C30 H30 119.5
C30 C31 H31 119.7
C30 C31 C32 120.70(16)
C32 C31 H31 119.7
C31 C32 H32 120.5
C33 C32 C31 118.97(15)
C33 C32 H32 120.5
C32 C33 H33 119.7
C32 C33 C34 120.67(16)
C34 C33 H33 119.7
C29 C34 C33 120.86(15)
C29 C34 H34 119.6
C33 C34 H34 119.6
C36 C35 P1 122.41(12)
C36 C35 C40 118.34(14)
C40 C35 P1 119.26(11)
C35 C36 H36 119.8
C35 C36 C37 120.50(16)
C37 C36 H36 119.8
C36 C37 H37 119.7
C38 C37 C36 120.63(16)
C38 C37 H37 119.7
C37 C38 H38 120.3
C37 C38 C39 119.44(15)
C39 C38 H38 120.3
C38 C39 H39 120.0
C40 C39 C38 120.00(16)
C40 C39 H39 120.0
C35 C40 H40 119.5
C39 C40 C35 121.06(15)
C39 C40 H40 119.5
C42 C41 P1 124.20(12)
C46 C41 P1 117.14(11)
C46 C41 C42 118.63(14)
C41 C42 H42 119.8
C43 C42 C41 120.49(15)
C43 C42 H42 119.8
C42 C43 H43 119.9
C44 C43 C42 120.20(15)
C44 C43 H43 119.9
C43 C44 H44 120.2
C45 C44 C43 119.62(15)
C45 C44 H44 120.2
C44 C45 H45 119.8
C44 C45 C46 120.35(15)
C46 C45 H45 119.8
C41 C46 H46 119.7
C45 C46 C41 120.67(15)
C45 C46 H46 119.7
C48 C47 P1 117.98(11)
C48 C47 C52 118.65(14)
C52 C47 P1 123.28(11)
C47 C48 H48 119.7
C49 C48 C47 120.60(14)
C49 C48 H48 119.7
C48 C49 H49 119.8
C50 C49 C48 120.30(15)
C50 C49 H49 119.8
C49 C50 H50 120.2
C51 C50 C49 119.67(15)
C51 C50 H50 120.2
C50 C51 H51 119.9
C50 C51 C52 120.23(15)
C52 C51 H51 119.9
C47 C52 H52 119.7
C51 C52 C47 120.54(15)
C51 C52 H52 119.7
C55 O1 C53 112.47(17)
O1 C53 H53A 109.7
O1 C53 H53B 109.7
O1 C53 C54 109.8(2)
H53A C53 H53B 108.2
C54 C53 H53A 109.7
C54 C53 H53B 109.7
C53 C54 H54A 109.5
C53 C54 H54B 109.5
C53 C54 H54C 109.5
H54A C54 H54B 109.5
H54A C54 H54C 109.5
H54B C54 H54C 109.5
O1 C55 H55A 109.7
O1 C55 H55B 109.7
O1 C55 C56 109.60(19)
H55A C55 H55B 108.2
C56 C55 H55A 109.7
C56 C55 H55B 109.7
C55 C56 H56A 109.5
C55 C56 H56B 109.5
C55 C56 H56C 109.5
H56A C56 H56B 109.5
H56A C56 H56C 109.5
H56B C56 H56C 109.5

loop_
_geom_bond_atom_site_label_1
_geom_bond_atom_site_label_2
_geom_bond_distance
Ni1 P1 2.2337(4)
Ni1 N3 1.9350(12)
Ni1 C1 1.9612(14)
P1 C35 1.8391(15)
P1 C41 1.8415(15)
P1 C47 1.8353(15)
N1 C1 1.3568(18)
N1 C2 1.4756(18)
N1 C14 1.4401(18)
N2 C1 1.3555(18)
N2 C4 1.4796(18)
N2 C5 1.4431(18)
N3 C23 1.3821(19)
N3 C29 1.4178(18)
C2 H2A 0.9700
C2 H2B 0.9700
C2 C3 1.504(2)
C3 H3A 0.9700
C3 H3B 0.9700
C3 C4 1.511(2)
C4 H4A 0.9700
C4 H4B 0.9700
C5 C6 1.399(2)
C5 C10 1.401(2)
C6 C7 1.394(2)
C6 C11 1.503(2)
C7 H7 0.9300
C7 C8 1.385(2)
C8 C9 1.390(2)
C8 C12 1.511(2)
C9 H9 0.9300
C9 C10 1.391(2)
C10 C13 1.502(2)
C11 H11A 0.9600
C11 H11B 0.9600
C11 H11C 0.9600
C12 H12A 0.9600
C12 H12B 0.9600
C12 H12C 0.9600
C13 H13A 0.9600
C13 H13B 0.9600
C13 H13C 0.9600
C14 C15 1.404(2)
C14 C19 1.398(2)
C15 C16 1.391(2)
C15 C20 1.505(2)
C16 H16 0.9300
C16 C17 1.388(2)
C17 C18 1.382(2)
C17 C21 1.510(2)
C18 H18 0.9300
C18 C19 1.395(2)
C19 C22 1.504(2)
C20 H20A 0.9600
C20 H20B 0.9600
C20 H20C 0.9600
C21 H21A 0.9600
C21 H21B 0.9600
C21 H21C 0.9600
C22 H22A 0.9600
C22 H22B 0.9600
C22 H22C 0.9600
C23 C24 1.411(2)
C23 C28 1.412(2)
C24 H24 0.9300
C24 C25 1.383(2)
C25 H25 0.9300
C25 C26 1.390(2)
C26 H26 0.9300
C26 C27 1.388(2)
C27 H27 0.9300
C27 C28 1.384(2)
C28 H28 0.9300
C29 C30 1.404(2)
C29 C34 1.393(2)
C30 H30 0.9300
C30 C31 1.379(2)
C31 H31 0.9300
C31 C32 1.389(3)
C32 H32 0.9300
C32 C33 1.381(3)
C33 H33 0.9300
C33 C34 1.393(2)
C34 H34 0.9300
C35 C36 1.391(2)
C35 C40 1.395(2)
C36 H36 0.9300
C36 C37 1.394(2)
C37 H37 0.9300
C37 C38 1.378(3)
C38 H38 0.9300
C38 C39 1.389(3)
C39 H39 0.9300
C39 C40 1.388(2)
C40 H40 0.9300
C41 C42 1.397(2)
C41 C46 1.393(2)
C42 H42 0.9300
C42 C43 1.388(2)
C43 H43 0.9300
C43 C44 1.386(2)
C44 H44 0.9300
C44 C45 1.384(2)
C45 H45 0.9300
C45 C46 1.385(2)
C46 H46 0.9300
C47 C48 1.392(2)
C47 C52 1.393(2)
C48 H48 0.9300
C48 C49 1.387(2)
C49 H49 0.9300
C49 C50 1.384(2)
C50 H50 0.9300
C50 C51 1.381(2)
C51 H51 0.9300
C51 C52 1.390(2)
C52 H52 0.9300
O1 C53 1.407(2)
O1 C55 1.405(2)
C53 H53A 0.9700
C53 H53B 0.9700
C53 C54 1.491(4)
C54 H54A 0.9600
C54 H54B 0.9600
C54 H54C 0.9600
C55 H55A 0.9700
C55 H55B 0.9700
C55 C56 1.491(3)
C56 H56A 0.9600
C56 H56B 0.9600
C56 H56C 0.9600

loop_
_geom_torsion_atom_site_label_1
_geom_torsion_atom_site_label_2
_geom_torsion_atom_site_label_3
_geom_torsion_atom_site_label_4
_geom_torsion
Ni1 P1 C35 C36 107.41(12)
Ni1 P1 C35 C40 -72.27(13)
Ni1 P1 C41 C42 149.88(11)
Ni1 P1 C41 C46 -31.88(13)
Ni1 P1 C47 C48 -42.09(12)
Ni1 P1 C47 C52 134.48(12)
Ni1 N3 C23 C24 1.15(19)
Ni1 N3 C23 C28 179.26(11)
Ni1 N3 C29 C30 108.03(14)
Ni1 N3 C29 C34 -69.17(16)
P1 C35 C36 C37 179.07(13)
P1 C35 C40 C39 -178.31(12)
P1 C41 C42 C43 -179.82(12)
P1 C41 C46 C45 -179.18(12)
P1 C47 C48 C49 176.39(12)
P1 C47 C52 C51 -175.78(12)
N1 C2 C3 C4 -52.89(18)
N1 C14 C15 C16 172.23(13)
N1 C14 C15 C20 -8.5(2)
N1 C14 C19 C18 -172.34(13)
N1 C14 C19 C22 7.9(2)
N2 C5 C6 C7 174.69(13)
N2 C5 C6 C11 -3.0(2)
N2 C5 C10 C9 -174.15(13)
N2 C5 C10 C13 6.9(2)
N3 C23 C24 C25 179.63(13)
N3 C23 C28 C27 179.45(13)
N3 C29 C30 C31 -177.25(14)
N3 C29 C34 C33 176.44(14)
C1 N1 C2 C3 27.0(2)
C1 N1 C14 C15 76.20(18)
C1 N1 C14 C19 -113.07(15)
C1 N2 C4 C3 -30.9(2)
C1 N2 C5 C6 112.62(15)
C1 N2 C5 C10 -75.73(17)
C2 N1 C1 Ni1 179.96(11)
C2 N1 C1 N2 -0.2(2)
C2 N1 C14 C15 -92.57(16)
C2 N1 C14 C19 78.16(17)
C2 C3 C4 N2 54.70(17)
C4 N2 C1 Ni1 -177.83(11)
C4 N2 C1 N1 2.3(2)
C4 N2 C5 C6 -77.15(17)
C4 N2 C5 C10 94.50(16)
C5 N2 C1 Ni1 -8.82(18)
C5 N2 C1 N1 171.32(12)
C5 N2 C4 C3 159.29(13)
C5 C6 C7 C8 -1.7(2)
C6 C5 C10 C9 -2.6(2)
C6 C5 C10 C13 178.46(14)
C6 C7 C8 C9 -0.3(2)
C6 C7 C8 C12 -179.64(15)
C7 C8 C9 C10 0.9(2)
C8 C9 C10 C5 0.5(2)
C8 C9 C10 C13 179.47(14)
C10 C5 C6 C7 3.2(2)
C10 C5 C6 C11 -174.48(14)
C11 C6 C7 C8 176.02(15)
C12 C8 C9 C10 -179.77(15)
C14 N1 C1 Ni1 12.82(18)
C14 N1 C1 N2 -167.32(12)
C14 N1 C2 C3 -164.79(13)
C14 C15 C16 C17 -0.7(2)
C15 C14 C19 C18 -1.8(2)
C15 C14 C19 C22 178.49(14)
C15 C16 C17 C18 -0.1(2)
C15 C16 C17 C21 -179.18(15)
C16 C17 C18 C19 -0.1(2)
C17 C18 C19 C14 1.0(2)
C17 C18 C19 C22 -179.27(15)
C19 C14 C15 C16 1.6(2)
C19 C14 C15 C20 -179.08(14)
C20 C15 C16 C17 180.00(15)
C21 C17 C18 C19 179.01(16)
C23 N3 C29 C30 -56.45(18)
C23 N3 C29 C34 126.36(15)
C23 C24 C25 C26 0.7(2)
C24 C23 C28 C27 -2.4(2)
C24 C25 C26 C27 -1.7(2)
C25 C26 C27 C28 0.7(2)
C26 C27 C28 C23 1.4(2)
C28 C23 C24 C25 1.4(2)
C29 N3 C23 C24 163.39(13)
C29 N3 C23 C28 -18.5(2)
C29 C30 C31 C32 0.6(2)
C30 C29 C34 C33 -0.9(2)
C30 C31 C32 C33 -0.4(3)
C31 C32 C33 C34 -0.5(3)
C32 C33 C34 C29 1.1(2)
C34 C29 C30 C31 0.0(2)
C35 P1 C41 C42 15.26(14)
C35 P1 C41 C46 -166.49(12)
C35 P1 C47 C48 89.46(12)
C35 P1 C47 C52 -93.97(14)
C35 C36 C37 C38 -0.5(3)
C36 C35 C40 C39 2.0(2)
C36 C37 C38 C39 1.4(3)
C37 C38 C39 C40 -0.7(3)
C38 C39 C40 C35 -1.0(2)
C40 C35 C36 C37 -1.2(2)
C41 P1 C35 C36 -121.51(13)
C41 P1 C35 C40 58.80(13)
C41 P1 C47 C48 -165.71(12)
C41 P1 C47 C52 10.86(14)
C41 C42 C43 C44 -1.3(2)
C42 C41 C46 C45 -0.8(2)
C42 C43 C44 C45 -0.5(3)
C43 C44 C45 C46 1.6(3)
C44 C45 C46 C41 -1.0(2)
C46 C41 C42 C43 2.0(2)
C47 P1 C35 C36 -17.35(14)
C47 P1 C35 C40 162.96(12)
C47 P1 C41 C42 -89.80(13)
C47 P1 C41 C46 88.45(12)
C47 C48 C49 C50 -0.4(2)
C48 C47 C52 C51 0.8(2)
C48 C49 C50 C51 0.7(2)
C49 C50 C51 C52 -0.2(3)
C50 C51 C52 C47 -0.5(3)
C52 C47 C48 C49 -0.3(2)
C53 O1 C55 C56 -177.25(19)
C55 O1 C53 C54 -173.2(2)
